data_7210900
loop_
_publ_author_name
'Sengupta, Satirtha'
'Ganguly, Sumi'
'Goswami, Arijit'
'Sukul, Pradip K.'
'Mondal, Raju'

_publ_section_title
;
 Identification of a robust and reproducible noncluster-type SBU: effect
 of coexistent groups on network topologies, helicity, and properties
;
_journal_issue 41
_journal_name_full CrystEngComm
_journal_page_first 8353
_journal_paper_doi 10.1039/c3ce40904j
_journal_volume 15
_journal_year 2013
_chemical_formula_sum 'C30 H28 N8 O10 Zn2'
_chemical_formula_weight 791.34
_chemical_name_systematic
; 
 ? 
;
_space_group_IT_number 4
_symmetry_cell_setting monoclinic
_symmetry_space_group_name_Hall 'P 2yb'
_symmetry_space_group_name_H-M 'P 1 21 1'
_atom_sites_solution_hydrogens geom
_atom_sites_solution_primary direct
_atom_sites_solution_secondary difmap
_audit_creation_method SHELXL-97
_cell_angle_alpha 90.00
_cell_angle_beta 105.5650(10)
_cell_angle_gamma 90.00
_cell_formula_units_Z 2
_cell_length_a 8.3395(2)
_cell_length_b 15.7388(4)
_cell_length_c 12.6940(4)
_cell_measurement_reflns_used 7002
_cell_measurement_temperature 120(2)
_cell_measurement_theta_max 26.60
_cell_measurement_theta_min 2.53
_cell_volume 1605.03(8)
_computing_cell_refinement 'Bruker APEX-2'
_computing_data_collection 'Bruker APEX-2'
_computing_data_reduction 'Bruker SHELXTL'
_computing_molecular_graphics 'Bruker SHELXTL'
_computing_publication_material 'Bruker SHELXTL'
_computing_structure_refinement 'SHELXL-97 (Sheldrick, 1997)'
_computing_structure_solution 'SHELXS-97 (Sheldrick, 1990)'
_diffrn_ambient_temperature 120(2)
_diffrn_detector_area_resol_mean 8
_diffrn_measured_fraction_theta_full 0.980
_diffrn_measured_fraction_theta_max 0.980
_diffrn_measurement_device_type 'Bruker APEX-2 CCD area detector'
_diffrn_measurement_method '/w scans'
_diffrn_radiation_monochromator graphite
_diffrn_radiation_source 'fine-focus sealed tube'
_diffrn_radiation_type MoK\a
_diffrn_radiation_wavelength 0.71073
_diffrn_reflns_av_R_equivalents 0.0311
_diffrn_reflns_av_sigmaI/netI 0.0332
_diffrn_reflns_limit_h_max 10
_diffrn_reflns_limit_h_min -10
_diffrn_reflns_limit_k_max 17
_diffrn_reflns_limit_k_min -18
_diffrn_reflns_limit_l_max 16
_diffrn_reflns_limit_l_min -16
_diffrn_reflns_number 20916
_diffrn_reflns_theta_full 26.72
_diffrn_reflns_theta_max 26.72
_diffrn_reflns_theta_min 1.67
_diffrn_standards_decay_% 0
_exptl_absorpt_coefficient_mu 1.566
_exptl_absorpt_correction_T_max 1.0000
_exptl_absorpt_correction_T_min 0.833870
_exptl_absorpt_correction_type multi-scan
_exptl_absorpt_process_details 'SADABS v.2.03 (Bruker, 2001), R(int)=0.0537 before correction'
_exptl_crystal_colour Colourless
_exptl_crystal_density_diffrn 1.637
_exptl_crystal_density_meas ?
_exptl_crystal_density_method 'not measured'
_exptl_crystal_description Block
_exptl_crystal_F_000 808
_exptl_crystal_size_max 0.28
_exptl_crystal_size_mid 0.24
_exptl_crystal_size_min 0.20
_refine_diff_density_max 0.384
_refine_diff_density_min -0.216
_refine_diff_density_rms 0.055
_refine_ls_abs_structure_details 'Flack H D (1983), Acta Cryst. A39, 876-881'
_refine_ls_abs_structure_Flack 0.365(11)
_refine_ls_extinction_method none
_refine_ls_goodness_of_fit_ref 1.045
_refine_ls_hydrogen_treatment mixed
_refine_ls_matrix_type full
_refine_ls_number_parameters 535
_refine_ls_number_reflns 6182
_refine_ls_number_restraints 8
_refine_ls_restrained_S_all 1.045
_refine_ls_R_factor_all 0.0401
_refine_ls_R_factor_gt 0.0339
_refine_ls_shift/su_max 0.001
_refine_ls_shift/su_mean 0.000
_refine_ls_structure_factor_coef Fsqd
_refine_ls_weighting_details 'calc w=1/[\s^2^(Fo^2^)+(0.0367P)^2^+1.0268P] where P=(Fo^2^+2Fc^2^)/3'
_refine_ls_weighting_scheme calc
_refine_ls_wR_factor_gt 0.0782
_refine_ls_wR_factor_ref 0.0813
_reflns_number_gt 5590
_reflns_number_total 6182
_reflns_threshold_expression I>2\s(I)
_cod_data_source_file c3ce40904j.txt
_cod_data_source_block 09ssg003
_cod_depositor_comments
;
The following automatic conversions were performed:

'_symmetry_cell_setting' value 'Monoclinic' changed to 'monoclinic'
according to /home/saulius/struct/CIF-dictionaries/cif_core.dic
dictionary named 'cif_core.dic' version 2.4.2 from 2011-04-26.

Automatic conversion script
Id: cif_fix_values 1891 2012-01-12 08:04:46Z andrius 

The following automatic conversions were performed:

'_exptl_crystal_density_meas' value 'not measured' was changed to '?'
- the value is perceived as not measured.

Automatic conversion script
Id: cif_fix_values 3008 2015-01-20 13:52:24Z robertas 
;
_cod_original_sg_symbol_H-M P2(1)
_cod_database_code 7210900

loop_
_symmetry_equiv_pos_as_xyz
'x, y, z'
'-x, y+1/2, -z'

loop_
_atom_site_label
_atom_site_type_symbol
_atom_site_fract_x
_atom_site_fract_y
_atom_site_fract_z
_atom_site_U_iso_or_equiv
_atom_site_adp_type
_atom_site_occupancy
_atom_site_symmetry_multiplicity
_atom_site_calc_flag
_atom_site_refinement_flags
Zn1 Zn 0.59726(5) 0.04662(3) 0.49430(3) 0.03370(12) Uani 1 1 d .
O1 O 0.6653(3) 0.0545(2) 0.35795(19) 0.0402(7) Uani 1 1 d .
N1 N 0.4963(4) 0.1541(2) 0.5335(2) 0.0352(8) Uani 1 1 d .
C1 C 0.4821(5) 0.1887(3) 0.6266(3) 0.0357(9) Uani 1 1 d .
H1B H 0.5246 0.1648 0.6954 0.043 Uiso 1 1 calc R
O1W O 0.4243(5) 0.3555(4) 0.1554(3) 0.122(3) Uani 1 1 d D
H1WB H 0.3480 0.3482 0.1999 0.183 Uiso 1 1 d D
H1WA H 0.4653 0.3006 0.1483 0.183 Uiso 1 1 d D
N2 N 0.4184(4) 0.2081(3) 0.4548(3) 0.0382(9) Uani 1 1 d .
H222 H 0.413(5) 0.199(3) 0.396(3) 0.040(13) Uiso 1 1 d .
C2 C 0.3955(5) 0.2651(3) 0.6074(3) 0.0352(9) Uani 1 1 d .
O2 O 0.4591(4) 0.1380(3) 0.2703(2) 0.0732(13) Uani 1 1 d .
O2W O 0.1003(4) 0.0505(3) 0.3708(3) 0.0690(10) Uani 1 1 d D
H2WB H 0.1431 0.0144 0.3216 0.103 Uiso 1 1 d D
H2WA H 0.0973 0.1057 0.3407 0.103 Uiso 1 1 d D
C3 C 0.3570(5) 0.2746(3) 0.4957(3) 0.0380(10) Uani 1 1 d .
H3 H 0.297(5) 0.312(4) 0.452(3) 0.042(12) Uiso 1 1 d .
N3 N 0.7005(4) 0.3392(2) 0.9368(2) 0.0364(9) Uani 1 1 d .
O3 O 0.9172(4) -0.0812(2) -0.0414(2) 0.0456(8) Uani 1 1 d .
C4 C 0.6382(5) 0.3365(3) 0.8280(3) 0.0373(10) Uani 1 1 d D
H4 H 0.711(4) 0.345(3) 0.785(3) 0.043(12) Uiso 1 1 d D
N4 N 0.5666(4) 0.3322(3) 0.9764(3) 0.0358(8) Uani 1 1 d .
H444 H 0.580(5) 0.331(3) 1.039(3) 0.035(11) Uiso 1 1 d .
O4 O 0.9782(4) -0.1071(2) 0.1356(3) 0.0551(9) Uani 1 1 d .
C5 C 0.4667(4) 0.3277(3) 0.7980(3) 0.0341(8) Uani 1 1 d .
C6 C 0.4267(5) 0.3254(4) 0.8968(3) 0.0367(9) Uani 1 1 d .
H6 H 0.328(5) 0.318(3) 0.907(3) 0.034(10) Uiso 1 1 d .
C7 C 0.3478(5) 0.3257(4) 0.6858(3) 0.0438(10) Uani 1 1 d .
H7B H 0.3396 0.3825 0.6550 0.053 Uiso 1 1 calc R
H7A H 0.2384 0.3101 0.6925 0.053 Uiso 1 1 calc R
C8 C 0.6391(5) 0.0829(3) 0.1712(3) 0.0319(8) Uani 1 1 d .
C9 C 0.5712(5) 0.1351(3) 0.0822(3) 0.0361(9) Uani 1 1 d .
H9 H 0.505(5) 0.172(3) 0.091(3) 0.038(12) Uiso 1 1 d .
C10 C 0.6164(6) 0.1233(3) -0.0144(3) 0.0413(10) Uani 1 1 d .
H10 H 0.577(5) 0.158(3) -0.075(3) 0.037(11) Uiso 1 1 d .
C11 C 0.7238(5) 0.0591(3) -0.0227(3) 0.0387(10) Uani 1 1 d .
H11 H 0.748(5) 0.050(3) -0.083(3) 0.044(11) Uiso 1 1 d .
C12 C 0.7931(5) 0.0070(3) 0.0657(3) 0.0330(9) Uani 1 1 d .
C13 C 0.7515(5) 0.0206(3) 0.1638(3) 0.0318(9) Uani 1 1 d .
H13 H 0.797(5) -0.008(3) 0.219(3) 0.024(10) Uiso 1 1 d .
C14 C 0.5832(5) 0.0934(3) 0.2739(3) 0.0366(9) Uani 1 1 d .
C15 C 0.9068(5) -0.0653(3) 0.0555(4) 0.0379(10) Uani 1 1 d .
O1A O 0.4305(4) -0.0441(2) 0.4662(3) 0.0474(8) Uani 1 1 d .
C14A C 0.4115(6) -0.0680(3) 0.5600(4) 0.0391(10) Uani 1 1 d .
O2A O 0.4933(4) -0.0372(2) 0.6466(3) 0.0525(9) Uani 1 1 d .
C12A C 0.2819(5) -0.1346(3) 0.5559(3) 0.0338(9) Uani 1 1 d .
C11A C 0.2143(5) -0.1807(4) 0.4609(3) 0.0413(9) Uani 1 1 d .
C13A C 0.2302(5) -0.1514(3) 0.6487(3) 0.0308(9) Uani 1 1 d .
C8A C 0.1117(4) -0.2136(3) 0.6474(3) 0.0302(8) Uani 1 1 d .
C10A C 0.0988(6) -0.2438(3) 0.4598(4) 0.0443(11) Uani 1 1 d .
H11A H 0.257(6) -0.166(4) 0.396(4) 0.066(15) Uiso 1 1 d .
H13A H 0.278(4) -0.123(3) 0.716(3) 0.023(9) Uiso 1 1 d .
C9A C 0.0466(5) -0.2592(3) 0.5522(3) 0.0371(9) Uani 1 1 d .
H10A H 0.058(5) -0.269(3) 0.400(3) 0.038(12) Uiso 1 1 d .
C15A C 0.0500(5) -0.2297(3) 0.7472(3) 0.0343(9) Uani 1 1 d .
O3A O 0.1210(3) -0.1871(2) 0.83211(18) 0.0394(7) Uani 1 1 d .
O4A O -0.0637(4) -0.2821(2) 0.7407(2) 0.0556(9) Uani 1 1 d .
H9A H -0.035(5) -0.301(3) 0.546(3) 0.045(12) Uiso 1 1 d .
N3A N 0.8290(4) 0.0274(2) 0.5887(2) 0.0366(8) Uani 1 1 d .
C4A C 0.8933(5) 0.0255(3) 0.6975(3) 0.0398(11) Uani 1 1 d .
N4A N 0.9615(4) 0.0414(3) 0.5495(3) 0.0376(8) Uani 1 1 d .
H4A H 0.816(5) 0.023(3) 0.737(3) 0.048(13) Uiso 1 1 d .
C5A C 1.0641(4) 0.0395(3) 0.7267(3) 0.0316(8) Uani 1 1 d .
C6A C 1.1000(4) 0.0500(3) 0.6279(3) 0.0352(8) Uani 1 1 d .
C7A C 1.1832(5) 0.0402(4) 0.8387(3) 0.0414(10) Uani 1 1 d .
H6A H 1.208(5) 0.059(3) 0.617(3) 0.049(12) Uiso 1 1 d .
C2A C 1.1376(5) 0.1011(3) 0.9183(3) 0.0332(9) Uani 1 1 d .
H7D H 1.285(5) 0.060(3) 0.828(3) 0.045(12) Uiso 1 1 d .
H7C H 1.186(5) -0.018(3) 0.869(4) 0.047(12) Uiso 1 1 d .
C1A C 1.0564(5) 0.1790(3) 0.8987(3) 0.0383(10) Uani 1 1 d .
C3A C 1.1724(5) 0.0900(3) 1.0294(3) 0.0397(10) Uani 1 1 d .
N1A N 1.0414(4) 0.2130(2) 0.9925(3) 0.0351(8) Uani 1 1 d .
H1A H 1.013(5) 0.206(3) 0.835(3) 0.031(10) Uiso 1 1 d .
Zn1A Zn 0.93629(5) 0.32031(3) 1.02836(3) 0.03289(11) Uani 1 1 d .
N2A N 1.1136(4) 0.1575(3) 1.0713(3) 0.0374(8) Uani 1 1 d .
H22A H 1.102(7) 0.175(4) 1.134(5) 0.09(2) Uiso 1 1 d .
H3A H 1.224(5) 0.044(4) 1.071(3) 0.051(12) Uiso 1 1 d .
H44A H 0.950(5) 0.038(3) 0.494(3) 0.030(12) Uiso 1 1 d .

loop_
_atom_site_aniso_label
_atom_site_aniso_U_11
_atom_site_aniso_U_22
_atom_site_aniso_U_33
_atom_site_aniso_U_23
_atom_site_aniso_U_13
_atom_site_aniso_U_12
Zn1 0.0366(2) 0.0370(3) 0.03113(19) -0.0046(2) 0.01531(17) -0.0014(2)
O1 0.0465(14) 0.0478(19) 0.0313(12) 0.0038(14) 0.0194(11) -0.0006(15)
N1 0.0397(18) 0.034(2) 0.0335(16) -0.0042(14) 0.0136(14) -0.0022(16)
C1 0.040(2) 0.039(3) 0.0303(18) -0.0035(17) 0.0123(17) 0.0029(19)
O1W 0.061(2) 0.258(9) 0.047(2) -0.002(3) 0.0159(18) 0.042(3)
N2 0.041(2) 0.047(3) 0.0296(17) -0.0062(16) 0.0146(15) -0.0018(17)
C2 0.035(2) 0.039(3) 0.0315(18) -0.0067(17) 0.0091(16) -0.0019(18)
O2 0.061(2) 0.127(4) 0.0344(15) -0.0079(19) 0.0175(15) 0.047(2)
O2W 0.069(2) 0.086(3) 0.0623(18) 0.018(2) 0.0352(16) 0.014(2)
C3 0.035(2) 0.041(3) 0.037(2) -0.0028(19) 0.0089(18) 0.002(2)
N3 0.0375(17) 0.045(3) 0.0299(14) -0.0036(14) 0.0143(13) -0.0062(15)
O3 0.0505(18) 0.043(2) 0.0509(17) -0.0063(15) 0.0269(15) 0.0099(15)
C4 0.039(2) 0.045(3) 0.0320(17) -0.0045(17) 0.0177(16) -0.0063(19)
N4 0.0395(16) 0.044(2) 0.0276(15) -0.0039(15) 0.0160(13) 0.0017(17)
O4 0.0531(19) 0.062(3) 0.0575(19) 0.0123(17) 0.0268(16) 0.0233(17)
C5 0.0368(18) 0.032(2) 0.0340(16) -0.0036(18) 0.0101(14) 0.0061(19)
C6 0.0301(18) 0.041(3) 0.0437(19) -0.011(2) 0.0176(16) 0.003(2)
C7 0.042(2) 0.051(3) 0.0369(18) -0.010(2) 0.0076(16) 0.016(2)
C8 0.0354(19) 0.036(2) 0.0277(17) -0.0022(15) 0.0139(15) -0.0049(17)
C9 0.037(2) 0.035(3) 0.042(2) -0.0025(18) 0.0201(17) 0.0062(19)
C10 0.050(2) 0.043(3) 0.035(2) 0.0071(18) 0.0176(18) 0.007(2)
C11 0.045(2) 0.044(3) 0.0339(18) 0.0004(19) 0.0219(17) -0.003(2)
C12 0.0327(19) 0.032(2) 0.0399(19) -0.0037(17) 0.0199(16) -0.0054(17)
C13 0.0320(18) 0.036(3) 0.0292(17) 0.0011(16) 0.0121(15) -0.0035(17)
C14 0.036(2) 0.046(3) 0.0318(19) -0.0101(18) 0.0144(16) -0.0045(19)
C15 0.034(2) 0.038(3) 0.049(2) 0.002(2) 0.0227(19) -0.0024(19)
O1A 0.057(2) 0.046(2) 0.0485(17) -0.0016(14) 0.0309(15) -0.0096(15)
C14A 0.040(2) 0.033(3) 0.051(2) 0.003(2) 0.024(2) 0.0045(19)
O2A 0.0507(18) 0.060(2) 0.0494(18) -0.0023(15) 0.0177(15) -0.0188(16)
C12A 0.035(2) 0.035(2) 0.0356(19) 0.0033(17) 0.0170(16) 0.0032(18)
C11A 0.049(2) 0.047(3) 0.0363(17) 0.001(2) 0.0252(17) -0.002(2)
C13A 0.0325(19) 0.029(2) 0.0319(18) 0.0011(15) 0.0112(15) 0.0063(15)
C8A 0.0284(18) 0.034(2) 0.0314(17) -0.0002(15) 0.0139(14) 0.0000(16)
C10A 0.047(2) 0.056(3) 0.035(2) -0.016(2) 0.0202(19) -0.011(2)
C9A 0.039(2) 0.038(3) 0.038(2) -0.0015(17) 0.0163(17) -0.0047(19)
C15A 0.0342(19) 0.041(3) 0.0302(18) 0.0056(17) 0.0133(15) 0.0055(18)
O3A 0.0493(15) 0.0437(18) 0.0323(12) -0.0043(14) 0.0232(11) -0.0071(15)
O4A 0.0557(18) 0.080(3) 0.0353(14) -0.0027(15) 0.0194(14) -0.0316(17)
N3A 0.0365(16) 0.046(3) 0.0316(14) -0.0029(14) 0.0160(13) -0.0008(15)
C4A 0.038(2) 0.052(3) 0.0320(17) -0.0054(18) 0.0143(16) -0.0012(19)
N4A 0.0436(18) 0.046(2) 0.0286(16) 0.0069(18) 0.0185(14) 0.0055(19)
C5A 0.0328(16) 0.027(2) 0.0371(17) -0.0057(18) 0.0133(14) 0.0049(18)
C6A 0.0330(18) 0.034(2) 0.0422(18) 0.004(2) 0.0168(16) 0.003(2)
C7A 0.037(2) 0.045(3) 0.0413(19) -0.008(2) 0.0107(17) 0.009(2)
C2A 0.0282(18) 0.038(3) 0.0349(19) -0.0057(17) 0.0110(15) -0.0005(17)
C1A 0.043(2) 0.042(3) 0.0305(19) -0.0007(18) 0.0118(18) 0.000(2)
C3A 0.039(2) 0.042(3) 0.039(2) 0.000(2) 0.0120(18) 0.000(2)
N1A 0.0436(19) 0.032(2) 0.0341(16) -0.0038(14) 0.0178(15) -0.0007(16)
Zn1A 0.0363(2) 0.0356(3) 0.03104(19) -0.0032(2) 0.01631(16) -0.0029(2)
N2A 0.0411(19) 0.041(2) 0.0320(16) -0.0053(15) 0.0138(15) 0.0004(17)

loop_
_atom_type_symbol
_atom_type_description
_atom_type_scat_dispersion_real
_atom_type_scat_dispersion_imag
_atom_type_scat_source
C C 0.0033 0.0016 'International Tables Vol C Tables 4.2.6.8 and 6.1.1.4'
H H 0.0000 0.0000 'International Tables Vol C Tables 4.2.6.8 and 6.1.1.4'
N N 0.0061 0.0033 'International Tables Vol C Tables 4.2.6.8 and 6.1.1.4'
O O 0.0106 0.0060 'International Tables Vol C Tables 4.2.6.8 and 6.1.1.4'
Zn Zn 0.2839 1.4301 'International Tables Vol C Tables 4.2.6.8 and 6.1.1.4'

loop_
_geom_angle_atom_site_label_1
_geom_angle_atom_site_label_2
_geom_angle_atom_site_label_3
_geom_angle
_geom_angle_site_symmetry_1
_geom_angle_site_symmetry_3
O1A Zn1 O1 104.16(13) . .
O1A Zn1 N3A 121.51(15) . .
O1 Zn1 N3A 94.35(11) . .
O1A Zn1 N1 109.52(14) . .
O1 Zn1 N1 113.83(14) . .
N3A Zn1 N1 112.32(14) . .
C14 O1 Zn1 123.8(2) . .
C1 N1 N2 105.2(3) . .
C1 N1 Zn1 134.8(3) . .
N2 N1 Zn1 120.0(2) . .
N1 C1 C2 111.3(4) . .
N1 C1 H1B 124.3 . .
C2 C1 H1B 124.3 . .
H1WB O1W H1WA 105.1 . .
C3 N2 N1 111.6(3) . .
C3 N2 H222 128(4) . .
N1 N2 H222 121(4) . .
C3 C2 C1 103.9(4) . .
C3 C2 C7 125.6(4) . .
C1 C2 C7 130.5(4) . .
H2WB O2W H2WA 104.4 . .
N2 C3 C2 108.0(4) . .
N2 C3 H3 120(3) . .
C2 C3 H3 132(3) . .
C4 N3 N4 104.6(3) . .
C4 N3 Zn1A 129.6(3) . .
N4 N3 Zn1A 123.3(2) . .
C15 O3 Zn1A 106.0(3) . 2_746
N3 C4 C5 111.9(3) . .
N3 C4 H4 118(3) . .
C5 C4 H4 130(2) . .
C6 N4 N3 111.7(3) . .
C6 N4 H444 129(3) . .
N3 N4 H444 119(3) . .
C6 C5 C4 103.6(3) . .
C6 C5 C7 127.0(3) . .
C4 C5 C7 129.3(3) . .
N4 C6 C5 108.2(3) . .
N4 C6 H6 125(2) . .
C5 C6 H6 127(2) . .
C5 C7 C2 114.6(3) . .
C5 C7 H7B 108.6 . .
C2 C7 H7B 108.6 . .
C5 C7 H7A 108.6 . .
C2 C7 H7A 108.6 . .
H7B C7 H7A 107.6 . .
C13 C8 C9 120.1(3) . .
C13 C8 C14 120.8(4) . .
C9 C8 C14 119.1(4) . .
C8 C9 C10 119.4(4) . .
C8 C9 H9 117(3) . .
C10 C9 H9 124(3) . .
C11 C10 C9 120.3(4) . .
C11 C10 H10 117(3) . .
C9 C10 H10 122(3) . .
C10 C11 C12 120.8(4) . .
C10 C11 H11 120(3) . .
C12 C11 H11 119(3) . .
C11 C12 C13 118.9(4) . .
C11 C12 C15 120.8(4) . .
C13 C12 C15 120.3(4) . .
C8 C13 C12 120.5(4) . .
C8 C13 H13 120(3) . .
C12 C13 H13 120(3) . .
O2 C14 O1 124.3(3) . .
O2 C14 C8 118.6(4) . .
O1 C14 C8 117.1(4) . .
O4 C15 O3 123.3(4) . .
O4 C15 C12 120.8(4) . .
O3 C15 C12 115.9(4) . .
C14A O1A Zn1 107.5(3) . .
O2A C14A O1A 122.1(4) . .
O2A C14A C12A 122.0(4) . .
O1A C14A C12A 115.9(4) . .
C13A C12A C11A 119.5(4) . .
C13A C12A C14A 119.5(4) . .
C11A C12A C14A 121.1(4) . .
C10A C11A C12A 120.2(4) . .
C10A C11A H11A 124(3) . .
C12A C11A H11A 116(3) . .
C12A C13A C8A 120.5(4) . .
C12A C13A H13A 122(2) . .
C8A C13A H13A 118(2) . .
C9A C8A C13A 119.2(3) . .
C9A C8A C15A 120.2(4) . .
C13A C8A C15A 120.6(3) . .
C9A C10A C11A 119.8(4) . .
C9A C10A H10A 123(3) . .
C11A C10A H10A 117(3) . .
C10A C9A C8A 120.8(4) . .
C10A C9A H9A 116(3) . .
C8A C9A H9A 123(3) . .
O4A C15A O3A 125.4(3) . .
O4A C15A C8A 118.7(3) . .
O3A C15A C8A 115.9(3) . .
C15A O3A Zn1A 128.9(2) . 2_647
C4A N3A N4A 104.1(3) . .
C4A N3A Zn1 132.3(3) . .
N4A N3A Zn1 120.6(2) . .
N3A C4A C5A 111.6(4) . .
N3A C4A H4A 115(3) . .
C5A C4A H4A 133(3) . .
C6A N4A N3A 112.2(3) . .
C6A N4A H44A 129(3) . .
N3A N4A H44A 118(3) . .
C6A C5A C4A 103.6(3) . .
C6A C5A C7A 127.8(3) . .
C4A C5A C7A 128.6(3) . .
N4A C6A C5A 108.4(3) . .
N4A C6A H6A 125(2) . .
C5A C6A H6A 126(2) . .
C5A C7A C2A 114.6(3) . .
C5A C7A H7D 105(2) . .
C2A C7A H7D 107(3) . .
C5A C7A H7C 108(3) . .
C2A C7A H7C 108(3) . .
H7D C7A H7C 116(4) . .
C3A C2A C1A 104.7(4) . .
C3A C2A C7A 125.7(4) . .
C1A C2A C7A 129.6(4) . .
N1A C1A C2A 110.5(4) . .
N1A C1A H1A 120(3) . .
C2A C1A H1A 130(3) . .
N2A C3A C2A 108.0(4) . .
N2A C3A H3A 123(3) . .
C2A C3A H3A 129(3) . .
N2A N1A C1A 105.7(4) . .
N2A N1A Zn1A 120.9(3) . .
C1A N1A Zn1A 133.3(3) . .
O3 Zn1A O3A 105.67(14) 2_756 2_657
O3 Zn1A N1A 112.62(14) 2_756 .
O3A Zn1A N1A 112.42(14) 2_657 .
O3 Zn1A N3 114.99(14) 2_756 .
O3A Zn1A N3 95.36(11) 2_657 .
N1A Zn1A N3 114.20(14) . .
C3A N2A N1A 111.1(3) . .
C3A N2A H22A 139(4) . .
N1A N2A H22A 110(4) . .

loop_
_geom_bond_atom_site_label_1
_geom_bond_atom_site_label_2
_geom_bond_distance
_geom_bond_site_symmetry_2
Zn1 O1A 1.958(3) .
Zn1 O1 1.965(2) .
Zn1 N3A 2.005(3) .
Zn1 N1 2.011(4) .
O1 C14 1.261(5) .
N1 C1 1.335(5) .
N1 N2 1.339(5) .
C1 C2 1.390(6) .
C1 H1B 0.9300 .
O1W H1WB 0.9645 .
O1W H1WA 0.9434 .
N2 C3 1.330(6) .
N2 H222 0.74(4) .
C2 C3 1.376(5) .
C2 C7 1.506(6) .
O2 C14 1.241(5) .
O2W H2WB 0.9789 .
O2W H2WA 0.9476 .
C3 H3 0.88(5) .
N3 C4 1.340(5) .
N3 N4 1.347(4) .
N3 Zn1A 2.020(3) .
O3 C15 1.280(5) .
O3 Zn1A 1.953(3) 2_746
C4 C5 1.385(5) .
C4 H4 0.932(19) .
N4 C6 1.327(5) .
N4 H444 0.77(4) .
O4 C15 1.223(5) .
C5 C6 1.382(5) .
C5 C7 1.502(5) .
C6 H6 0.88(4) .
C7 H7B 0.9700 .
C7 H7A 0.9700 .
C8 C13 1.377(6) .
C8 C9 1.390(6) .
C8 C14 1.506(5) .
C9 C10 1.389(6) .
C9 H9 0.83(4) .
C10 C11 1.373(7) .
C10 H10 0.93(4) .
C11 C12 1.386(6) .
C11 H11 0.86(4) .
C12 C13 1.395(5) .
C12 C15 1.509(6) .
C13 H13 0.83(4) .
O1A C14A 1.298(5) .
C14A O2A 1.228(5) .
C14A C12A 1.497(6) .
C12A C13A 1.385(5) .
C12A C11A 1.391(6) .
C11A C10A 1.381(7) .
C11A H11A 1.01(5) .
C13A C8A 1.388(5) .
C13A H13A 0.95(4) .
C8A C9A 1.385(6) .
C8A C15A 1.511(5) .
C10A C9A 1.377(6) .
C10A H10A 0.85(4) .
C9A H9A 0.94(5) .
C15A O4A 1.242(5) .
C15A O3A 1.272(5) .
O3A Zn1A 1.958(2) 2_647
N3A C4A 1.341(5) .
N3A N4A 1.346(5) .
C4A C5A 1.389(5) .
C4A H4A 0.92(4) .
N4A C6A 1.314(5) .
N4A H44A 0.69(4) .
C5A C6A 1.375(5) .
C5A C7A 1.501(5) .
C6A H6A 0.96(4) .
C7A C2A 1.513(6) .
C7A H7D 0.94(4) .
C7A H7C 0.99(5) .
C2A C3A 1.373(6) .
C2A C1A 1.389(6) .
C1A N1A 1.343(5) .
C1A H1A 0.91(4) .
C3A N2A 1.339(6) .
C3A H3A 0.93(5) .
N1A N2A 1.342(5) .
N1A Zn1A 2.010(4) .
Zn1A O3 1.953(3) 2_756
Zn1A O3A 1.958(2) 2_657
N2A H22A 0.88(6) .
